data_7705103
loop_
_publ_author_name
'Long, J\'er\^ome'
'Tolpygin, Aleksei O.'
'Cherkasov, Anton V.'
'Lyssenko, Konstantin A.'
'Guari, Yannick'
'Larionova, Joulia'
'Trifonov, Alexander A.'

_publ_section_title
;
 Single-molecule magnet behavior in heterolopetic
 Dy<sup>3+</sup>-chloro-diazabutadiene complexes: influence of the
 nuclearity and ligand redox state.
;
_journal_issue 34
_journal_name_full 'Dalton transactions (Cambridge, England : 2003)'
_journal_page_first 11890
_journal_page_last 11901
_journal_paper_doi 10.1039/d0dt02305a
_journal_volume 49
_journal_year 2020
_chemical_formula_moiety 'C68 H104 Cl2 Dy2 N4 O4'
_chemical_formula_sum 'C68 H104 Cl2 Dy2 N4 O4'
_chemical_formula_weight 1437.45
_space_group_crystal_system orthorhombic
_space_group_IT_number 61
_space_group_name_Hall '-P 2ac 2ab'
_space_group_name_H-M_alt 'P b c a'
_atom_sites_solution_hydrogens mixed
_atom_sites_solution_primary dual
_atom_sites_solution_secondary difmap
_audit_creation_method SHELXL-2018/3
_audit_update_record
;
2020-07-24 deposited with the CCDC.	2020-08-10 downloaded from the CCDC.
;
_cell_angle_alpha 90
_cell_angle_beta 90
_cell_angle_gamma 90
_cell_formula_units_Z 4
_cell_length_a 19.2467(7)
_cell_length_b 15.3525(5)
_cell_length_c 23.2322(8)
_cell_measurement_reflns_used 9406
_cell_measurement_temperature 100(2)
_cell_measurement_theta_max 33.22
_cell_measurement_theta_min 2.65
_cell_volume 6864.8(4)
_computing_cell_refinement 'Saint 8.38a'
_computing_data_collection APEX3
_computing_data_reduction 'Saint 8.38a'
_computing_molecular_graphics 'Diamond 2.1, Mercury 4.3.1'
_computing_publication_material 'Diamond 2.1, Mercury 4.3.1'
_computing_structure_refinement 'SHELXL 2018/3'
_computing_structure_solution 'SHELXT 2014/5'
_diffrn_ambient_temperature 100(2)
_diffrn_measured_fraction_theta_full 0.999
_diffrn_measured_fraction_theta_max 0.999
_diffrn_measurement_device_type 'Bruker D8 Quest (CMOS)'
_diffrn_measurement_method '\w scans'
_diffrn_radiation_type MoK\a
_diffrn_radiation_wavelength 0.71073
_diffrn_reflns_av_R_equivalents 0.0408
_diffrn_reflns_av_unetI/netI 0.0199
_diffrn_reflns_Laue_measured_fraction_full 0.999
_diffrn_reflns_Laue_measured_fraction_max 0.999
_diffrn_reflns_limit_h_max 27
_diffrn_reflns_limit_h_min -27
_diffrn_reflns_limit_k_max 21
_diffrn_reflns_limit_k_min -21
_diffrn_reflns_limit_l_max 32
_diffrn_reflns_limit_l_min -32
_diffrn_reflns_number 109203
_diffrn_reflns_point_group_measured_fraction_full 0.999
_diffrn_reflns_point_group_measured_fraction_max 0.999
_diffrn_reflns_theta_full 25.242
_diffrn_reflns_theta_max 30.034
_diffrn_reflns_theta_min 2.440
_diffrn_source 'microfocus tube'
_exptl_absorpt_coefficient_mu 2.285
_exptl_absorpt_correction_T_max 0.5436
_exptl_absorpt_correction_T_min 0.3635
_exptl_absorpt_correction_type multi-scan
_exptl_absorpt_process_details SADABS
_exptl_crystal_colour red
_exptl_crystal_density_diffrn 1.391
_exptl_crystal_description prism
_exptl_crystal_F_000 2952
_exptl_crystal_size_max 0.57
_exptl_crystal_size_mid 0.38
_exptl_crystal_size_min 0.18
_refine_diff_density_max 0.624
_refine_diff_density_min -0.974
_refine_diff_density_rms 0.079
_refine_ls_extinction_method none
_refine_ls_goodness_of_fit_ref 1.057
_refine_ls_hydrogen_treatment mixed
_refine_ls_matrix_type full
_refine_ls_number_parameters 425
_refine_ls_number_reflns 10040
_refine_ls_number_restraints 70
_refine_ls_restrained_S_all 1.061
_refine_ls_R_factor_all 0.0295
_refine_ls_R_factor_gt 0.0211
_refine_ls_shift/su_max 0.003
_refine_ls_shift/su_mean 0.000
_refine_ls_structure_factor_coef Fsqd
_refine_ls_weighting_details 'w=1/[\s^2^(Fo^2^)+(0.0181P)^2^+5.5133P] where P=(Fo^2^+2Fc^2^)/3'
_refine_ls_weighting_scheme calc
_refine_ls_wR_factor_gt 0.0451
_refine_ls_wR_factor_ref 0.0480
_reflns_Friedel_coverage 0.000
_reflns_number_gt 8566
_reflns_number_total 10040
_reflns_threshold_expression 'I > 2\s(I)'
_cod_data_source_file d0dt02305a2.cif
_cod_data_source_block 1-dydadcl1
_cod_depositor_comments 'Adding full bibliography for 7705103--7705106.cif.'
_cod_database_code 7705103
_shelx_shelxl_version_number 2018/3
_shelx_space_group_comment
;
The symmetry employed for this shelxl refinement is uniquely defined
by the following loop, which should always be used as a source of
symmetry information in preference to the above space-group names.
They are only intended as comments.
;
_shelx_estimated_absorpt_t_min 0.356
_shelx_estimated_absorpt_t_max 0.684

loop_
_space_group_symop_operation_xyz
'x, y, z'
'-x+1/2, -y, z+1/2'
'-x, y+1/2, -z+1/2'
'x+1/2, -y+1/2, -z'
'-x, -y, -z'
'x-1/2, y, -z-1/2'
'x, -y-1/2, z-1/2'
'-x-1/2, y-1/2, z'

loop_
_atom_site_label
_atom_site_type_symbol
_atom_site_fract_x
_atom_site_fract_y
_atom_site_fract_z
_atom_site_U_iso_or_equiv
_atom_site_adp_type
_atom_site_occupancy
_atom_site_site_symmetry_order
_atom_site_calc_flag
_atom_site_refinement_flags_posn
_atom_site_refinement_flags_adp
_atom_site_refinement_flags_occupancy
_atom_site_disorder_assembly
_atom_site_disorder_group
Dy1 Dy 0.59612(2) 0.46668(2) 0.45965(2) 0.01051(2) Uani 1 1 d . . . . .
Cl1 Cl 0.54177(2) 0.52308(3) 0.56316(2) 0.01845(8) Uani 1 1 d . . . . .
N1 N 0.61812(7) 0.32464(9) 0.47469(6) 0.0133(3) Uani 1 1 d . . . . .
N2 N 0.63824(7) 0.42050(9) 0.37496(6) 0.0140(3) Uani 1 1 d . . . . .
C1 C 0.65737(9) 0.29027(11) 0.42840(7) 0.0157(3) Uani 1 1 d . . . . .
H1 H 0.6785(11) 0.2370(14) 0.4327(9) 0.021(5) Uiso 1 1 d . . . . .
C2 C 0.66664(8) 0.33668(11) 0.37993(7) 0.0153(3) Uani 1 1 d . . . . .
H2 H 0.6944(11) 0.3147(13) 0.3488(9) 0.023(5) Uiso 1 1 d . . . . .
C3 C 0.59115(8) 0.26074(10) 0.51283(7) 0.0129(3) Uani 1 1 d . . . . .
C4 C 0.61119(8) 0.25992(11) 0.57170(7) 0.0151(3) Uani 1 1 d . . . . .
C5 C 0.58415(9) 0.19603(11) 0.60807(7) 0.0179(3) Uani 1 1 d . . . . .
H5A H 0.597587 0.195525 0.647413 0.021 Uiso 1 1 calc R U . . .
C6 C 0.53833(9) 0.13346(11) 0.58836(8) 0.0198(3) Uani 1 1 d . . . . .
H6A H 0.520499 0.090495 0.613817 0.024 Uiso 1 1 calc R U . . .
C7 C 0.51877(9) 0.13426(11) 0.53102(7) 0.0189(3) Uani 1 1 d . . . . .
H7A H 0.487497 0.091080 0.517354 0.023 Uiso 1 1 calc R U . . .
C8 C 0.54385(9) 0.19686(11) 0.49281(7) 0.0164(3) Uani 1 1 d . . . . .
C9 C 0.66389(9) 0.32399(11) 0.59534(7) 0.0173(3) Uani 1 1 d . . . . .
H9A H 0.667711 0.373153 0.567284 0.021 Uiso 1 1 calc R U . . .
C10 C 0.73538(10) 0.28075(13) 0.59954(10) 0.0322(5) Uani 1 1 d . . . . .
H10A H 0.769318 0.323060 0.613940 0.048 Uiso 1 1 calc R U . . .
H10B H 0.749689 0.260362 0.561367 0.048 Uiso 1 1 calc R U . . .
H10C H 0.732910 0.231143 0.626012 0.048 Uiso 1 1 calc R U . . .
C11 C 0.64305(11) 0.36260(13) 0.65350(8) 0.0264(4) Uani 1 1 d . . . . .
H11A H 0.676493 0.407738 0.664550 0.040 Uiso 1 1 calc R U . . .
H11B H 0.642727 0.316522 0.682691 0.040 Uiso 1 1 calc R U . . .
H11C H 0.596575 0.388289 0.650535 0.040 Uiso 1 1 calc R U . . .
C12 C 0.51759(9) 0.19583(12) 0.43095(7) 0.0197(3) Uani 1 1 d . . . . .
H12A H 0.544802 0.239994 0.408745 0.024 Uiso 1 1 calc R U . . .
C13 C 0.52931(12) 0.10671(13) 0.40259(8) 0.0300(4) Uani 1 1 d . . . . .
H13A H 0.516034 0.109733 0.361913 0.045 Uiso 1 1 calc R U . . .
H13B H 0.500899 0.062741 0.422109 0.045 Uiso 1 1 calc R U . . .
H13C H 0.578477 0.090774 0.405639 0.045 Uiso 1 1 calc R U . . .
C14 C 0.44100(10) 0.22179(15) 0.42809(9) 0.0304(4) Uani 1 1 d . . . . .
H14A H 0.425374 0.220818 0.387942 0.046 Uiso 1 1 calc R U . . .
H14B H 0.435221 0.280592 0.443783 0.046 Uiso 1 1 calc R U . . .
H14C H 0.413284 0.180592 0.450696 0.046 Uiso 1 1 calc R U . . .
C15 C 0.63112(9) 0.45471(10) 0.31815(7) 0.0147(3) Uani 1 1 d . . . . .
C16 C 0.68157(9) 0.51244(11) 0.29538(7) 0.0182(3) Uani 1 1 d . . . . .
C17 C 0.67055(11) 0.54962(13) 0.24142(8) 0.0255(4) Uani 1 1 d . . . . .
H17A H 0.704320 0.588304 0.226046 0.031 Uiso 1 1 calc R U . . .
C18 C 0.61143(11) 0.53133(14) 0.20980(8) 0.0286(4) Uani 1 1 d . . . . .
H18A H 0.604316 0.558069 0.173398 0.034 Uiso 1 1 calc R U . . .
C19 C 0.56279(10) 0.47385(13) 0.23155(8) 0.0252(4) Uani 1 1 d . . . . .
H19A H 0.522370 0.461200 0.209618 0.030 Uiso 1 1 calc R U . . .
C20 C 0.57173(9) 0.43408(12) 0.28494(7) 0.0187(3) Uani 1 1 d . . . . .
C21 C 0.74798(10) 0.53128(12) 0.32816(8) 0.0227(4) Uani 1 1 d . . . . .
H21A H 0.737181 0.527061 0.370170 0.027 Uiso 1 1 calc R U . . .
C22 C 0.80291(11) 0.46309(14) 0.31454(11) 0.0366(5) Uani 1 1 d . . . . .
H22A H 0.845099 0.475454 0.336696 0.055 Uiso 1 1 calc R U . . .
H22B H 0.813671 0.464648 0.273322 0.055 Uiso 1 1 calc R U . . .
H22C H 0.785344 0.405230 0.324825 0.055 Uiso 1 1 calc R U . . .
C23 C 0.77890(11) 0.62166(13) 0.31712(9) 0.0291(4) Uani 1 1 d . . . . .
H23A H 0.816844 0.632350 0.344342 0.044 Uiso 1 1 calc R U . . .
H23B H 0.742794 0.665991 0.322263 0.044 Uiso 1 1 calc R U . . .
H23C H 0.796839 0.624461 0.277685 0.044 Uiso 1 1 calc R U . . .
C24 C 0.51904(9) 0.36737(12) 0.30562(7) 0.0200(3) Uani 1 1 d . . . . .
H24A H 0.523653 0.362425 0.348364 0.024 Uiso 1 1 calc R U . . .
C25 C 0.53512(10) 0.27778(13) 0.27955(8) 0.0253(4) Uani 1 1 d . . . . .
H25A H 0.500982 0.235239 0.293310 0.038 Uiso 1 1 calc R U . . .
H25B H 0.581819 0.259444 0.291221 0.038 Uiso 1 1 calc R U . . .
H25C H 0.532845 0.281421 0.237481 0.038 Uiso 1 1 calc R U . . .
C26 C 0.44384(10) 0.39256(14) 0.29217(8) 0.0280(4) Uani 1 1 d . . . . .
H26A H 0.412216 0.351834 0.311376 0.042 Uiso 1 1 calc R U . . .
H26B H 0.436245 0.390181 0.250494 0.042 Uiso 1 1 calc R U . . .
H26C H 0.434908 0.451792 0.306047 0.042 Uiso 1 1 calc R U . . .
O1S O 0.7037(7) 0.4999(9) 0.5021(5) 0.0198(18) Uani 0.671(11) 1 d D . P A 1
C1S C 0.7214(4) 0.5575(6) 0.5510(4) 0.045(2) Uani 0.671(11) 1 d D . P A 1
H1SA H 0.684751 0.555033 0.580923 0.054 Uiso 0.671(11) 1 calc R U P A 1
H1SB H 0.726495 0.618495 0.537963 0.054 Uiso 0.671(11) 1 calc R U P A 1
C2S C 0.7888(2) 0.5235(4) 0.5742(2) 0.0402(12) Uani 0.671(11) 1 d D . P A 1
H2SA H 0.782427 0.471592 0.598843 0.048 Uiso 0.671(11) 1 calc R U P A 1
H2SB H 0.815236 0.568670 0.595332 0.048 Uiso 0.671(11) 1 calc R U P A 1
C3S C 0.8230(3) 0.5005(5) 0.5150(3) 0.067(2) Uani 0.671(11) 1 d D . P A 1
H3SA H 0.835843 0.553691 0.493434 0.080 Uiso 0.671(11) 1 calc R U P A 1
H3SB H 0.864760 0.463693 0.520209 0.080 Uiso 0.671(11) 1 calc R U P A 1
C4S C 0.7654(5) 0.4510(6) 0.4851(4) 0.0219(13) Uani 0.671(11) 1 d D . P A 1
H4SA H 0.771584 0.451510 0.442817 0.026 Uiso 0.671(11) 1 calc R U P A 1
H4SB H 0.762965 0.389943 0.498669 0.026 Uiso 0.671(11) 1 calc R U P A 1
O1S* O 0.7061(13) 0.5126(19) 0.5012(10) 0.017(3) Uani 0.329(11) 1 d D . P A 2
C1S* C 0.7194(7) 0.5466(9) 0.5594(8) 0.024(2) Uani 0.329(11) 1 d D . P A 2
H1SC H 0.703493 0.505414 0.589456 0.028 Uiso 0.329(11) 1 calc R U P A 2
H1SD H 0.696700 0.603775 0.565407 0.028 Uiso 0.329(11) 1 calc R U P A 2
C2S* C 0.7971(5) 0.5547(7) 0.5589(6) 0.050(3) Uani 0.329(11) 1 d D . P A 2
H2SC H 0.811757 0.606749 0.536813 0.060 Uiso 0.329(11) 1 calc R U P A 2
H2SD H 0.815576 0.559140 0.598522 0.060 Uiso 0.329(11) 1 calc R U P A 2
C3S* C 0.8216(6) 0.4738(5) 0.5306(4) 0.029(2) Uani 0.329(11) 1 d D . P A 2
H3SC H 0.817901 0.422684 0.556340 0.035 Uiso 0.329(11) 1 calc R U P A 2
H3SD H 0.869884 0.479389 0.516419 0.035 Uiso 0.329(11) 1 calc R U P A 2
C4S* C 0.7699(9) 0.4698(13) 0.4819(8) 0.027(3) Uani 0.329(11) 1 d D . P A 2
H4SC H 0.788683 0.499799 0.447521 0.032 Uiso 0.329(11) 1 calc R U P A 2
H4SD H 0.760261 0.408373 0.471556 0.032 Uiso 0.329(11) 1 calc R U P A 2
O2S O 0.60440(6) 0.61232(8) 0.42279(6) 0.0197(3) Uani 1 1 d . . . . .
C5S C 0.55796(10) 0.64783(12) 0.37898(9) 0.0240(4) Uani 1 1 d . . . . .
H5SA H 0.513732 0.667529 0.396410 0.029 Uiso 1 1 calc R U . . .
H5SB H 0.547643 0.603650 0.349135 0.029 Uiso 1 1 calc R U . . .
C6S C 0.59738(10) 0.72399(13) 0.35344(9) 0.0276(4) Uani 1 1 d . . . . .
H6SA H 0.565263 0.768129 0.337404 0.033 Uiso 1 1 calc R U . . .
H6SB H 0.629698 0.704562 0.322879 0.033 Uiso 1 1 calc R U . . .
C7S C 0.63662(10) 0.75942(12) 0.40523(9) 0.0278(4) Uani 1 1 d . . . . .
H7SA H 0.678965 0.791109 0.393109 0.033 Uiso 1 1 calc R U . . .
H7SB H 0.606964 0.799006 0.428200 0.033 Uiso 1 1 calc R U . . .
C8S C 0.65499(10) 0.67831(12) 0.43906(9) 0.0234(4) Uani 1 1 d . . . . .
H8SA H 0.702614 0.658710 0.429498 0.028 Uiso 1 1 calc R U . . .
H8SB H 0.652538 0.690013 0.480920 0.028 Uiso 1 1 calc R U . . .

loop_
_atom_site_aniso_label
_atom_site_aniso_U_11
_atom_site_aniso_U_22
_atom_site_aniso_U_33
_atom_site_aniso_U_23
_atom_site_aniso_U_13
_atom_site_aniso_U_12
Dy1 0.00905(4) 0.01235(4) 0.01015(4) -0.00105(3) 0.00042(2) 0.00091(3)
Cl1 0.01158(17) 0.0306(2) 0.01313(17) -0.00742(15) -0.00163(14) 0.00328(15)
N1 0.0130(6) 0.0152(6) 0.0117(6) 0.0005(5) 0.0005(5) 0.0002(5)
N2 0.0153(6) 0.0162(6) 0.0106(6) 0.0014(5) 0.0005(5) 0.0018(5)
C1 0.0141(8) 0.0151(8) 0.0179(8) 0.0013(6) 0.0028(6) 0.0034(6)
C2 0.0125(7) 0.0186(8) 0.0147(7) -0.0014(6) 0.0024(6) 0.0037(6)
C3 0.0122(7) 0.0122(7) 0.0142(7) 0.0001(6) 0.0022(6) 0.0016(6)
C4 0.0163(8) 0.0144(7) 0.0146(8) -0.0005(6) 0.0008(6) 0.0027(6)
C5 0.0221(9) 0.0183(8) 0.0133(8) 0.0015(6) 0.0032(6) 0.0041(6)
C6 0.0216(9) 0.0178(8) 0.0200(8) 0.0047(6) 0.0061(7) 0.0003(7)
C7 0.0163(8) 0.0189(8) 0.0215(9) 0.0016(6) 0.0012(6) -0.0032(6)
C8 0.0149(8) 0.0175(8) 0.0169(8) 0.0004(6) 0.0012(6) 0.0006(6)
C9 0.0204(8) 0.0167(8) 0.0148(8) 0.0004(6) -0.0018(6) 0.0008(6)
C10 0.0216(10) 0.0266(10) 0.0483(13) -0.0005(9) -0.0017(9) -0.0001(8)
C11 0.0307(10) 0.0297(10) 0.0188(9) -0.0058(7) -0.0034(8) -0.0038(8)
C12 0.0199(8) 0.0210(8) 0.0180(8) 0.0009(6) -0.0023(7) -0.0056(7)
C13 0.0416(12) 0.0263(10) 0.0222(9) -0.0042(8) -0.0033(8) -0.0030(9)
C14 0.0225(10) 0.0411(12) 0.0275(10) 0.0060(9) -0.0056(8) -0.0016(8)
C15 0.0175(8) 0.0156(8) 0.0109(7) -0.0006(5) 0.0023(6) 0.0056(6)
C16 0.0184(8) 0.0221(8) 0.0142(8) 0.0011(6) 0.0040(6) 0.0035(7)
C17 0.0285(10) 0.0303(10) 0.0177(9) 0.0060(7) 0.0056(7) 0.0002(8)
C18 0.0351(11) 0.0372(11) 0.0136(8) 0.0080(8) -0.0002(7) 0.0049(9)
C19 0.0268(10) 0.0335(10) 0.0153(8) 0.0007(7) -0.0042(7) 0.0029(8)
C20 0.0212(8) 0.0224(8) 0.0126(8) -0.0025(6) 0.0009(6) 0.0039(7)
C21 0.0190(8) 0.0316(10) 0.0177(8) 0.0064(7) 0.0032(7) -0.0011(7)
C22 0.0221(10) 0.0310(11) 0.0566(15) 0.0091(10) -0.0003(9) 0.0019(8)
C23 0.0256(10) 0.0330(11) 0.0286(10) -0.0025(8) 0.0053(8) -0.0037(8)
C24 0.0201(9) 0.0267(9) 0.0132(8) -0.0028(6) -0.0011(6) -0.0014(7)
C25 0.0284(10) 0.0265(9) 0.0212(9) -0.0038(7) -0.0011(7) -0.0014(8)
C26 0.0220(9) 0.0383(11) 0.0237(9) -0.0061(8) -0.0017(7) 0.0025(8)
O1S 0.015(2) 0.022(5) 0.022(2) -0.0025(19) -0.0049(13) -0.002(2)
C1S 0.030(3) 0.057(5) 0.047(5) -0.023(3) -0.024(2) 0.002(3)
C2S 0.038(2) 0.027(2) 0.056(3) -0.0001(17) -0.0309(19) -0.0056(18)
C3S 0.0179(19) 0.039(3) 0.143(6) -0.002(3) -0.014(3) 0.003(2)
C4S 0.0121(19) 0.027(3) 0.026(2) 0.0111(17) 0.0028(15) 0.0026(17)
O1S* 0.009(3) 0.007(4) 0.034(5) -0.003(3) -0.008(3) -0.002(3)
C1S* 0.037(5) 0.008(3) 0.026(4) 0.004(3) -0.013(3) -0.007(3)
C2S* 0.036(4) 0.030(5) 0.083(7) 0.009(4) -0.030(4) 0.000(4)
C3S* 0.024(4) 0.016(4) 0.047(5) -0.003(3) -0.022(3) 0.010(3)
C4S* 0.014(4) 0.037(9) 0.029(5) 0.004(5) 0.002(3) 0.001(4)
O2S 0.0155(6) 0.0176(6) 0.0261(7) 0.0039(5) -0.0007(5) -0.0012(5)
C5S 0.0197(9) 0.0222(9) 0.0300(10) 0.0057(7) -0.0034(7) 0.0039(7)
C6S 0.0259(10) 0.0287(10) 0.0281(10) 0.0107(8) 0.0064(8) 0.0061(8)
C7S 0.0247(10) 0.0184(9) 0.0402(11) 0.0053(8) 0.0045(8) -0.0015(7)
C8S 0.0222(9) 0.0189(8) 0.0290(9) 0.0004(7) 0.0001(7) -0.0033(7)

loop_
_atom_type_symbol
_atom_type_description
_atom_type_scat_dispersion_real
_atom_type_scat_dispersion_imag
_atom_type_scat_source
C C 0.0033 0.0016 'International Tables Vol C Tables 4.2.6.8 and 6.1.1.4'
H H 0.0000 0.0000 'International Tables Vol C Tables 4.2.6.8 and 6.1.1.4'
N N 0.0061 0.0033 'International Tables Vol C Tables 4.2.6.8 and 6.1.1.4'
O O 0.0106 0.0060 'International Tables Vol C Tables 4.2.6.8 and 6.1.1.4'
Cl Cl 0.1484 0.1585 'International Tables Vol C Tables 4.2.6.8 and 6.1.1.4'
Dy Dy -0.1892 4.4098 'International Tables Vol C Tables 4.2.6.8 and 6.1.1.4'

loop_
_geom_angle_atom_site_label_1
_geom_angle_atom_site_label_2
_geom_angle_atom_site_label_3
_geom_angle
_geom_angle_site_symmetry_1
_geom_angle_site_symmetry_3
_geom_angle_publ_flag
N2 Dy1 N1 76.21(5) . . ?
N2 Dy1 O1S 96.8(3) . . ?
N1 Dy1 O1S 88.8(4) . . ?
N2 Dy1 O2S 87.57(5) . . ?
N1 Dy1 O2S 161.18(5) . . ?
O1S Dy1 O2S 83.6(4) . . ?
N2 Dy1 O1S* 97.2(5) . . ?
N1 Dy1 O1S* 93.2(7) . . ?
O2S Dy1 O1S* 79.3(8) . . ?
N2 Dy1 Cl1 101.58(4) . 5_666 ?
N1 Dy1 Cl1 105.72(4) . 5_666 ?
O1S Dy1 Cl1 158.8(2) . 5_666 ?
O2S Dy1 Cl1 86.63(3) . 5_666 ?
O1S* Dy1 Cl1 156.0(5) . 5_666 ?
N2 Dy1 Cl1 178.93(4) . . ?
N1 Dy1 Cl1 103.90(4) . . ?
O1S Dy1 Cl1 84.3(2) . . ?
O2S Dy1 Cl1 92.50(3) . . ?
O1S* Dy1 Cl1 83.9(5) . . ?
Cl1 Dy1 Cl1 77.364(13) 5_666 . ?
Dy1 Cl1 Dy1 102.636(13) 5_666 . ?
C1 N1 C3 114.30(13) . . ?
C1 N1 Dy1 110.11(10) . . ?
C3 N1 Dy1 134.25(10) . . ?
C2 N2 C15 116.82(13) . . ?
C2 N2 Dy1 111.02(10) . . ?
C15 N2 Dy1 131.31(10) . . ?
C2 C1 N1 120.62(15) . . ?
C2 C1 H1 120.3(13) . . ?
N1 C1 H1 119.0(13) . . ?
C1 C2 N2 120.22(15) . . ?
C1 C2 H2 121.2(13) . . ?
N2 C2 H2 118.5(13) . . ?
C8 C3 N1 120.54(14) . . ?
C8 C3 C4 118.97(15) . . ?
N1 C3 C4 120.49(14) . . ?
C5 C4 C3 119.19(15) . . ?
C5 C4 C9 119.10(15) . . ?
C3 C4 C9 121.64(14) . . ?
C6 C5 C4 121.74(16) . . ?
C6 C5 H5A 119.1 . . ?
C4 C5 H5A 119.1 . . ?
C5 C6 C7 119.08(16) . . ?
C5 C6 H6A 120.5 . . ?
C7 C6 H6A 120.5 . . ?
C6 C7 C8 121.64(16) . . ?
C6 C7 H7A 119.2 . . ?
C8 C7 H7A 119.2 . . ?
C7 C8 C3 119.38(15) . . ?
C7 C8 C12 118.59(15) . . ?
C3 C8 C12 122.00(15) . . ?
C4 C9 C11 113.34(15) . . ?
C4 C9 C10 110.07(14) . . ?
C11 C9 C10 110.34(16) . . ?
C4 C9 H9A 107.6 . . ?
C11 C9 H9A 107.6 . . ?
C10 C9 H9A 107.6 . . ?
C9 C10 H10A 109.5 . . ?
C9 C10 H10B 109.5 . . ?
H10A C10 H10B 109.5 . . ?
C9 C10 H10C 109.5 . . ?
H10A C10 H10C 109.5 . . ?
H10B C10 H10C 109.5 . . ?
C9 C11 H11A 109.5 . . ?
C9 C11 H11B 109.5 . . ?
H11A C11 H11B 109.5 . . ?
C9 C11 H11C 109.5 . . ?
H11A C11 H11C 109.5 . . ?
H11B C11 H11C 109.5 . . ?
C8 C12 C14 110.99(15) . . ?
C8 C12 C13 111.43(15) . . ?
C14 C12 C13 110.81(16) . . ?
C8 C12 H12A 107.8 . . ?
C14 C12 H12A 107.8 . . ?
C13 C12 H12A 107.8 . . ?
C12 C13 H13A 109.5 . . ?
C12 C13 H13B 109.5 . . ?
H13A C13 H13B 109.5 . . ?
C12 C13 H13C 109.5 . . ?
H13A C13 H13C 109.5 . . ?
H13B C13 H13C 109.5 . . ?
C12 C14 H14A 109.5 . . ?
C12 C14 H14B 109.5 . . ?
H14A C14 H14B 109.5 . . ?
C12 C14 H14C 109.5 . . ?
H14A C14 H14C 109.5 . . ?
H14B C14 H14C 109.5 . . ?
C20 C15 C16 119.33(15) . . ?
C20 C15 N2 119.97(15) . . ?
C16 C15 N2 120.64(15) . . ?
C17 C16 C15 119.20(17) . . ?
C17 C16 C21 120.14(16) . . ?
C15 C16 C21 120.63(15) . . ?
C18 C17 C16 121.31(18) . . ?
C18 C17 H17A 119.3 . . ?
C16 C17 H17A 119.3 . . ?
C19 C18 C17 119.52(17) . . ?
C19 C18 H18A 120.2 . . ?
C17 C18 H18A 120.2 . . ?
C18 C19 C20 121.44(18) . . ?
C18 C19 H19A 119.3 . . ?
C20 C19 H19A 119.3 . . ?
C19 C20 C15 119.16(17) . . ?
C19 C20 C24 119.64(16) . . ?
C15 C20 C24 121.17(15) . . ?
C16 C21 C22 110.50(16) . . ?
C16 C21 C23 114.61(16) . . ?
C22 C21 C23 108.58(16) . . ?
C16 C21 H21A 107.6 . . ?
C22 C21 H21A 107.6 . . ?
C23 C21 H21A 107.6 . . ?
C21 C22 H22A 109.5 . . ?
C21 C22 H22B 109.5 . . ?
H22A C22 H22B 109.5 . . ?
C21 C22 H22C 109.5 . . ?
H22A C22 H22C 109.5 . . ?
H22B C22 H22C 109.5 . . ?
C21 C23 H23A 109.5 . . ?
C21 C23 H23B 109.5 . . ?
H23A C23 H23B 109.5 . . ?
C21 C23 H23C 109.5 . . ?
H23A C23 H23C 109.5 . . ?
H23B C23 H23C 109.5 . . ?
C20 C24 C26 113.36(16) . . ?
C20 C24 C25 110.17(15) . . ?
C26 C24 C25 109.69(15) . . ?
C20 C24 H24A 107.8 . . ?
C26 C24 H24A 107.8 . . ?
C25 C24 H24A 107.8 . . ?
C24 C25 H25A 109.5 . . ?
C24 C25 H25B 109.5 . . ?
H25A C25 H25B 109.5 . . ?
C24 C25 H25C 109.5 . . ?
H25A C25 H25C 109.5 . . ?
H25B C25 H25C 109.5 . . ?
C24 C26 H26A 109.5 . . ?
C24 C26 H26B 109.5 . . ?
H26A C26 H26B 109.5 . . ?
C24 C26 H26C 109.5 . . ?
H26A C26 H26C 109.5 . . ?
H26B C26 H26C 109.5 . . ?
C4S O1S C1S 109.2(10) . . ?
C4S O1S Dy1 119.5(6) . . ?
C1S O1S Dy1 130.9(7) . . ?
O1S C1S C2S 105.5(8) . . ?
O1S C1S H1SA 110.6 . . ?
C2S C1S H1SA 110.6 . . ?
O1S C1S H1SB 110.6 . . ?
C2S C1S H1SB 110.6 . . ?
H1SA C1S H1SB 108.8 . . ?
C1S C2S C3S 97.4(6) . . ?
C1S C2S H2SA 112.3 . . ?
C3S C2S H2SA 112.3 . . ?
C1S C2S H2SB 112.3 . . ?
C3S C2S H2SB 112.3 . . ?
H2SA C2S H2SB 109.9 . . ?
C4S C3S C2S 102.1(6) . . ?
C4S C3S H3SA 111.4 . . ?
C2S C3S H3SA 111.4 . . ?
C4S C3S H3SB 111.4 . . ?
C2S C3S H3SB 111.4 . . ?
H3SA C3S H3SB 109.2 . . ?
O1S C4S C3S 102.3(9) . . ?
O1S C4S H4SA 111.3 . . ?
C3S C4S H4SA 111.3 . . ?
O1S C4S H4SB 111.3 . . ?
C3S C4S H4SB 111.3 . . ?
H4SA C4S H4SB 109.2 . . ?
C4S* O1S* C1S* 107.2(19) . . ?
C4S* O1S* Dy1 118.6(13) . . ?
C1S* O1S* Dy1 128.2(15) . . ?
O1S* C1S* C2S* 101.2(16) . . ?
O1S* C1S* H1SC 111.5 . . ?
C2S* C1S* H1SC 111.5 . . ?
O1S* C1S* H1SD 111.5 . . ?
C2S* C1S* H1SD 111.5 . . ?
H1SC C1S* H1SD 109.3 . . ?
C3S* C2S* C1S* 104.5(11) . . ?
C3S* C2S* H2SC 110.8 . . ?
C1S* C2S* H2SC 110.8 . . ?
C3S* C2S* H2SD 110.8 . . ?
C1S* C2S* H2SD 110.8 . . ?
H2SC C2S* H2SD 108.9 . . ?
C2S* C3S* C4S* 99.1(11) . . ?
C2S* C3S* H3SC 112.0 . . ?
C4S* C3S* H3SC 112.0 . . ?
C2S* C3S* H3SD 112.0 . . ?
C4S* C3S* H3SD 112.0 . . ?
H3SC C3S* H3SD 109.6 . . ?
O1S* C4S* C3S* 107.7(17) . . ?
O1S* C4S* H4SC 110.2 . . ?
C3S* C4S* H4SC 110.2 . . ?
O1S* C4S* H4SD 110.2 . . ?
C3S* C4S* H4SD 110.2 . . ?
H4SC C4S* H4SD 108.5 . . ?
C8S O2S C5S 109.31(13) . . ?
C8S O2S Dy1 126.91(10) . . ?
C5S O2S Dy1 123.78(10) . . ?
O2S C5S C6S 104.75(15) . . ?
O2S C5S H5SA 110.8 . . ?
C6S C5S H5SA 110.8 . . ?
O2S C5S H5SB 110.8 . . ?
C6S C5S H5SB 110.8 . . ?
H5SA C5S H5SB 108.9 . . ?
C5S C6S C7S 102.42(16) . . ?
C5S C6S H6SA 111.3 . . ?
C7S C6S H6SA 111.3 . . ?
C5S C6S H6SB 111.3 . . ?
C7S C6S H6SB 111.3 . . ?
H6SA C6S H6SB 109.2 . . ?
C8S C7S C6S 103.44(15) . . ?
C8S C7S H7SA 111.1 . . ?
C6S C7S H7SA 111.1 . . ?
C8S C7S H7SB 111.1 . . ?
C6S C7S H7SB 111.1 . . ?
H7SA C7S H7SB 109.0 . . ?
O2S C8S C7S 106.35(15) . . ?
O2S C8S H8SA 110.5 . . ?
C7S C8S H8SA 110.5 . . ?
O2S C8S H8SB 110.5 . . ?
C7S C8S H8SB 110.5 . . ?
H8SA C8S H8SB 108.7 . . ?

loop_
_geom_bond_atom_site_label_1
_geom_bond_atom_site_label_2
_geom_bond_distance
_geom_bond_site_symmetry_2
_geom_bond_publ_flag
Dy1 N2 2.2430(13) . ?
Dy1 N1 2.2487(14) . ?
Dy1 O1S 2.349(13) . ?
Dy1 O2S 2.3996(12) . ?
Dy1 O1S* 2.43(3) . ?
Dy1 Cl1 2.7109(4) 5_666 ?
Dy1 Cl1 2.7617(4) . ?
N1 C1 1.416(2) . ?
N1 C3 1.420(2) . ?
N2 C2 1.403(2) . ?
N2 C15 1.427(2) . ?
C1 C2 1.344(2) . ?
C1 H1 0.92(2) . ?
C2 H2 0.96(2) . ?
C3 C8 1.417(2) . ?
C3 C4 1.421(2) . ?
C4 C5 1.395(2) . ?
C4 C9 1.516(2) . ?
C5 C6 1.382(2) . ?
C5 H5A 0.9500 . ?
C6 C7 1.385(2) . ?
C6 H6A 0.9500 . ?
C7 C8 1.394(2) . ?
C7 H7A 0.9500 . ?
C8 C12 1.524(2) . ?
C9 C11 1.529(2) . ?
C9 C10 1.531(3) . ?
C9 H9A 1.0000 . ?
C10 H10A 0.9800 . ?
C10 H10B 0.9800 . ?
C10 H10C 0.9800 . ?
C11 H11A 0.9800 . ?
C11 H11B 0.9800 . ?
C11 H11C 0.9800 . ?
C12 C14 1.529(3) . ?
C12 C13 1.535(3) . ?
C12 H12A 1.0000 . ?
C13 H13A 0.9800 . ?
C13 H13B 0.9800 . ?
C13 H13C 0.9800 . ?
C14 H14A 0.9800 . ?
C14 H14B 0.9800 . ?
C14 H14C 0.9800 . ?
C15 C20 1.415(2) . ?
C15 C16 1.417(2) . ?
C16 C17 1.394(2) . ?
C16 C21 1.516(3) . ?
C17 C18 1.383(3) . ?
C17 H17A 0.9500 . ?
C18 C19 1.382(3) . ?
C18 H18A 0.9500 . ?
C19 C20 1.393(2) . ?
C19 H19A 0.9500 . ?
C20 C24 1.519(3) . ?
C21 C22 1.521(3) . ?
C21 C23 1.531(3) . ?
C21 H21A 1.0000 . ?
C22 H22A 0.9800 . ?
C22 H22B 0.9800 . ?
C22 H22C 0.9800 . ?
C23 H23A 0.9800 . ?
C23 H23B 0.9800 . ?
C23 H23C 0.9800 . ?
C24 C26 1.530(3) . ?
C24 C25 1.534(3) . ?
C24 H24A 1.0000 . ?
C25 H25A 0.9800 . ?
C25 H25B 0.9800 . ?
C25 H25C 0.9800 . ?
C26 H26A 0.9800 . ?
C26 H26B 0.9800 . ?
C26 H26C 0.9800 . ?
O1S C4S 1.458(5) . ?
O1S C1S 1.480(6) . ?
C1S C2S 1.499(6) . ?
C1S H1SA 0.9900 . ?
C1S H1SB 0.9900 . ?
C2S C3S 1.563(7) . ?
C2S H2SA 0.9900 . ?
C2S H2SB 0.9900 . ?
C3S C4S 1.514(7) . ?
C3S H3SA 0.9900 . ?
C3S H3SB 0.9900 . ?
C4S H4SA 0.9900 . ?
C4S H4SB 0.9900 . ?
O1S* C4S* 1.463(9) . ?
O1S* C1S* 1.472(10) . ?
C1S* C2S* 1.501(10) . ?
C1S* H1SC 0.9900 . ?
C1S* H1SD 0.9900 . ?
C2S* C3S* 1.482(9) . ?
C2S* H2SC 0.9900 . ?
C2S* H2SD 0.9900 . ?
C3S* C4S* 1.508(10) . ?
C3S* H3SC 0.9900 . ?
C3S* H3SD 0.9900 . ?
C4S* H4SC 0.9900 . ?
C4S* H4SD 0.9900 . ?
O2S C8S 1.455(2) . ?
O2S C5S 1.460(2) . ?
C5S C6S 1.515(3) . ?
C5S H5SA 0.9900 . ?
C5S H5SB 0.9900 . ?
C6S C7S 1.521(3) . ?
C6S H6SA 0.9900 . ?
C6S H6SB 0.9900 . ?
C7S C8S 1.514(3) . ?
C7S H7SA 0.9900 . ?
C7S H7SB 0.9900 . ?
C8S H8SA 0.9900 . ?
C8S H8SB 0.9900 . ?
